data_4340772
loop_
_publ_author_name
'Lin, Chun-Yi'
'Fettinger, James C.'
'Grandjean, Fernande'
'Long, Gary J.'
'Power, Philip P.'

_publ_section_title
;
 Synthesis, structure, and magnetic and electrochemical properties of
 quasi-linear and linear iron(i), cobalt(i), and nickel(i) amido
 complexes.
;
_journal_issue 17
_journal_name_full 'Inorganic chemistry'
_journal_page_first 9400
_journal_page_last 9406
_journal_paper_doi 10.1021/ic501534f
_journal_volume 53
_journal_year 2014
_chemical_formula_moiety 'C30 H52 N2 Ni Si2, C12 H24 K O6'
_chemical_formula_sum 'C42 H76 K N2 Ni O6 Si2'
_chemical_formula_weight 859.03
_chemical_name_systematic
; 
 ? 
;
_space_group_crystal_system monoclinic
_space_group_IT_number 14
_space_group_name_Hall '-P 2yn'
_space_group_name_H-M_alt 'P 1 21/n 1'
_symmetry_space_group_name_Hall '-P 2yn'
_symmetry_space_group_name_H-M 'P 1 21/n 1'
_atom_sites_solution_hydrogens difmap
_audit_creation_method SHELXL-2013
_cell_angle_alpha 90
_cell_angle_beta 91.1821(9)
_cell_angle_gamma 90
_cell_formula_units_Z 2
_cell_length_a 10.5343(7)
_cell_length_b 14.5160(10)
_cell_length_c 15.8227(11)
_cell_measurement_reflns_used 9981
_cell_measurement_temperature 90(2)
_cell_measurement_theta_max 30.50
_cell_measurement_theta_min 2.35
_cell_volume 2419.0(3)
_computing_cell_refinement 'SAINT (8.34a) (Bruker, 2013)'
_computing_data_collection 'Apex2 (2013.10-2) (Bruker, 2013)'
_computing_data_reduction 'SAINT (8.34a) (Bruker, 2013)'
_computing_molecular_graphics 'Bruker SHELXTL'
_computing_publication_material 'Bruker SHELXTL'
_computing_structure_refinement 'SHELXL-2013 (Sheldrick, 2013)'
_computing_structure_solution 'SHELXS-97 (Sheldrick, 2008)'
_diffrn_ambient_temperature 90(2)
_diffrn_measured_fraction_theta_full 1.000
_diffrn_measured_fraction_theta_max 0.999
_diffrn_measurement_device_type 'Bruker APEX-II CCD'
_diffrn_measurement_method '\f and \w scans'
_diffrn_radiation_type MoK\a
_diffrn_radiation_wavelength 0.71073
_diffrn_reflns_av_R_equivalents 0.0192
_diffrn_reflns_av_unetI/netI 0.0154
_diffrn_reflns_Laue_measured_fraction_full 1.000
_diffrn_reflns_Laue_measured_fraction_max 0.999
_diffrn_reflns_limit_h_max 13
_diffrn_reflns_limit_h_min -13
_diffrn_reflns_limit_k_max 18
_diffrn_reflns_limit_k_min -18
_diffrn_reflns_limit_l_max 20
_diffrn_reflns_limit_l_min -20
_diffrn_reflns_number 21290
_diffrn_reflns_point_group_measured_fraction_full 1.000
_diffrn_reflns_point_group_measured_fraction_max 0.999
_diffrn_reflns_theta_full 25.242
_diffrn_reflns_theta_max 27.487
_diffrn_reflns_theta_min 2.345
_exptl_absorpt_coefficient_mu 0.579
_exptl_absorpt_correction_T_max 0.9085
_exptl_absorpt_correction_T_min 0.8373
_exptl_absorpt_correction_type multi-scan
_exptl_absorpt_process_details 'SADABS 2012/1 (Sheldrick, 2012)'
_exptl_crystal_colour Yellow
_exptl_crystal_density_diffrn 1.179
_exptl_crystal_description Block
_exptl_crystal_F_000 930
_exptl_crystal_size_max 0.290
_exptl_crystal_size_mid 0.240
_exptl_crystal_size_min 0.187
_refine_diff_density_max 0.370
_refine_diff_density_min -0.175
_refine_diff_density_rms 0.042
_refine_ls_extinction_method none
_refine_ls_goodness_of_fit_ref 1.049
_refine_ls_hydrogen_treatment refall
_refine_ls_matrix_type full
_refine_ls_number_parameters 399
_refine_ls_number_reflns 5546
_refine_ls_number_restraints 0
_refine_ls_restrained_S_all 1.049
_refine_ls_R_factor_all 0.0280
_refine_ls_R_factor_gt 0.0246
_refine_ls_shift/su_max 0.001
_refine_ls_shift/su_mean 0.000
_refine_ls_structure_factor_coef Fsqd
_refine_ls_weighting_details 'w=1/[\s^2^(Fo^2^)+(0.0316P)^2^+0.8511P] where P=(Fo^2^+2Fc^2^)/3'
_refine_ls_weighting_scheme calc
_refine_ls_wR_factor_gt 0.0632
_refine_ls_wR_factor_ref 0.0655
_reflns_Friedel_coverage 0.000
_reflns_number_gt 5008
_reflns_number_total 5546
_reflns_threshold_expression 'I > 2\s(I)'
_cod_data_source_file ic501534f_si_002.cif
_cod_data_source_block CYL077FMI
_cod_depositor_comments
;
The following automatic conversions were performed:

'_exptl_absorpt_correction_type' value 'Multi-scan' changed to
'multi-scan' according to
/usr/data/users/saulius/crontab/automatic-downloads/rss-feeds/ACS/lib/dictionaries/cif_core.dic
dictionary named 'cif_core.dic' version 2.4.2 from 2011-04-26.

Automatic conversion script
Id: cif_fix_values 2281 2013-09-26 08:29:07Z andrius 

 Adding full bibliography for 4340770--4340773.cif.
;
_cod_database_code 4340772
_shelx_space_group_comment
; 
The symmetry employed for this shelxl refinement is uniquely defined 
by the following loop, which should always be used as a source of 
symmetry information in preference to the above space-group names. 
They are only intended as comments. 
;
_shelx_estimated_absorpt_t_min 0.850
_shelx_estimated_absorpt_t_max 0.899
_shelxl_version_number 2013-4

loop_
_space_group_symop_operation_xyz
'x, y, z'
'-x+1/2, y+1/2, -z+1/2'
'-x, -y, -z'
'x-1/2, -y-1/2, z-1/2'

loop_
_atom_site_label
_atom_site_type_symbol
_atom_site_fract_x
_atom_site_fract_y
_atom_site_fract_z
_atom_site_U_iso_or_equiv
_atom_site_adp_type
_atom_site_occupancy
_atom_site_site_symmetry_order
_atom_site_calc_flag
_atom_site_refinement_flags_posn
_atom_site_refinement_flags_occupancy
Ni1 Ni 0.5000 0.5000 0.0000 0.01405(6) Uani 1 2 d S P
Si1 Si 0.54555(3) 0.43368(2) 0.17955(2) 0.01419(7) Uani 1 1 d . .
C1 C 0.41136(10) 0.59360(7) 0.14034(6) 0.0150(2) Uani 1 1 d . .
K1 K 0.5000 0.5000 0.5000 0.01694(8) Uani 1 2 d S P
N1 N 0.47397(9) 0.51260(6) 0.11465(6) 0.01447(18) Uani 1 1 d . .
O1 O 0.24740(7) 0.44752(6) 0.46921(5) 0.01987(17) Uani 1 1 d . .
C2 C 0.47878(11) 0.67772(8) 0.15116(7) 0.0187(2) Uani 1 1 d . .
O2 O 0.33040(7) 0.62944(6) 0.44001(5) 0.01940(17) Uani 1 1 d . .
C3 C 0.41303(14) 0.75729(8) 0.17378(7) 0.0260(3) Uani 1 1 d . .
H3 H 0.4600(15) 0.8145(11) 0.1804(10) 0.032(4) Uiso 1 1 d . .
O3 O 0.59266(7) 0.66575(5) 0.43721(5) 0.01910(17) Uani 1 1 d . .
C4 C 0.28357(14) 0.75601(9) 0.18708(8) 0.0293(3) Uani 1 1 d . .
H4 H 0.2393(17) 0.8094(12) 0.2024(11) 0.042(5) Uiso 1 1 d . .
C5 C 0.21745(12) 0.67402(9) 0.17768(8) 0.0258(3) Uani 1 1 d . .
H5 H 0.1277(15) 0.6719(11) 0.1865(10) 0.031(4) Uiso 1 1 d . .
C6 C 0.27817(11) 0.59271(8) 0.15432(7) 0.0185(2) Uani 1 1 d . .
C7 C 0.62163(12) 0.68084(9) 0.14043(7) 0.0225(2) Uani 1 1 d . .
H7 H 0.6453(13) 0.6251(10) 0.1120(9) 0.020(3) Uiso 1 1 d . .
C8 C 0.69076(14) 0.68311(10) 0.22655(8) 0.0277(3) Uani 1 1 d . .
H8A H 0.6690(15) 0.7393(12) 0.2573(10) 0.037(4) Uiso 1 1 d . .
H8B H 0.7813(16) 0.6823(11) 0.2196(10) 0.036(4) Uiso 1 1 d . .
H8C H 0.6694(14) 0.6316(11) 0.2610(9) 0.028(4) Uiso 1 1 d . .
C9 C 0.66432(16) 0.76216(12) 0.08663(10) 0.0381(4) Uani 1 1 d . .
H9A H 0.6203(17) 0.7602(12) 0.0327(12) 0.047(5) Uiso 1 1 d . .
H9B H 0.7533(17) 0.7581(12) 0.0765(11) 0.041(5) Uiso 1 1 d . .
H9C H 0.6502(17) 0.8234(13) 0.1149(12) 0.050(5) Uiso 1 1 d . .
C10 C 0.20314(11) 0.50423(9) 0.14004(8) 0.0228(2) Uani 1 1 d . .
H10 H 0.2566(14) 0.4535(10) 0.1592(9) 0.024(4) Uiso 1 1 d . .
C11 C 0.17340(13) 0.49124(11) 0.04546(9) 0.0305(3) Uani 1 1 d . .
H11A H 0.1192(17) 0.5422(13) 0.0255(11) 0.043(5) Uiso 1 1 d . .
H11B H 0.1299(15) 0.4339(11) 0.0349(10) 0.034(4) Uiso 1 1 d . .
H11C H 0.2499(17) 0.4927(11) 0.0122(11) 0.038(5) Uiso 1 1 d . .
C12 C 0.07952(14) 0.49771(13) 0.18920(10) 0.0374(4) Uani 1 1 d . .
H12A H 0.0918(18) 0.5061(11) 0.2488(13) 0.044(5) Uiso 1 1 d . .
H12B H 0.0403(17) 0.4364(13) 0.1816(11) 0.044(5) Uiso 1 1 d . .
H12C H 0.0180(19) 0.5462(14) 0.1697(12) 0.054(5) Uiso 1 1 d . .
C13 C 0.50194(12) 0.45134(8) 0.29351(7) 0.0207(2) Uani 1 1 d . .
H13A H 0.4143(16) 0.4451(11) 0.3022(10) 0.036(4) Uiso 1 1 d . .
H13B H 0.5270(16) 0.5109(12) 0.3144(11) 0.037(5) Uiso 1 1 d . .
H13C H 0.5447(16) 0.4059(12) 0.3289(10) 0.036(4) Uiso 1 1 d . .
C14 C 0.72375(11) 0.43533(9) 0.17791(8) 0.0226(2) Uani 1 1 d . .
H14A H 0.7539(17) 0.4189(12) 0.1224(11) 0.044(5) Uiso 1 1 d . .
H14B H 0.7603(17) 0.3920(13) 0.2178(11) 0.048(5) Uiso 1 1 d . .
H14C H 0.7559(17) 0.4951(11) 0.1922(11) 0.038(5) Uiso 1 1 d . .
C15 C 0.49662(12) 0.31394(8) 0.14819(8) 0.0224(2) Uani 1 1 d . .
H15A H 0.4084(16) 0.3059(11) 0.1553(10) 0.037(4) Uiso 1 1 d . .
H15B H 0.5385(15) 0.2667(12) 0.1808(10) 0.036(4) Uiso 1 1 d . .
H15C H 0.5144(15) 0.3040(11) 0.0900(11) 0.034(4) Uiso 1 1 d . .
C16 C 0.19753(11) 0.38121(9) 0.52642(8) 0.0243(3) Uani 1 1 d . .
H16A H 0.1166(14) 0.3591(10) 0.5064(9) 0.027(4) Uiso 1 1 d . .
H16B H 0.1850(14) 0.4105(10) 0.5829(10) 0.028(4) Uiso 1 1 d . .
C17 C 0.16143(11) 0.52157(9) 0.45504(8) 0.0231(2) Uani 1 1 d . .
H17A H 0.1402(13) 0.5488(10) 0.5099(9) 0.022(3) Uiso 1 1 d . .
H17B H 0.0816(15) 0.4985(10) 0.4272(10) 0.028(4) Uiso 1 1 d . .
C18 C 0.22150(11) 0.59126(9) 0.39817(8) 0.0223(2) Uani 1 1 d . .
H18A H 0.2466(13) 0.5635(9) 0.3463(9) 0.018(3) Uiso 1 1 d . .
H18B H 0.1596(14) 0.6398(10) 0.3849(9) 0.027(4) Uiso 1 1 d . .
C19 C 0.38293(12) 0.70204(9) 0.39066(8) 0.0242(3) Uani 1 1 d . .
H19A H 0.3212(15) 0.7512(11) 0.3856(9) 0.028(4) Uiso 1 1 d . .
H19B H 0.4019(13) 0.6787(10) 0.3345(9) 0.023(4) Uiso 1 1 d . .
C20 C 0.50077(12) 0.73748(8) 0.43420(9) 0.0244(2) Uani 1 1 d . .
H20A H 0.5333(14) 0.7906(11) 0.4025(10) 0.030(4) Uiso 1 1 d . .
H20B H 0.4839(13) 0.7580(10) 0.4914(9) 0.024(4) Uiso 1 1 d . .
C21 C 0.71262(12) 0.69852(9) 0.46806(8) 0.0240(2) Uani 1 1 d . .
H21A H 0.6998(14) 0.7262(10) 0.5225(10) 0.027(4) Uiso 1 1 d . .
H21B H 0.7432(15) 0.7441(11) 0.4305(10) 0.032(4) Uiso 1 1 d . .

loop_
_atom_site_aniso_label
_atom_site_aniso_U_11
_atom_site_aniso_U_22
_atom_site_aniso_U_33
_atom_site_aniso_U_23
_atom_site_aniso_U_13
_atom_site_aniso_U_12
Ni1 0.01519(10) 0.01481(10) 0.01218(10) -0.00168(7) 0.00110(7) 0.00047(7)
Si1 0.01422(14) 0.01303(14) 0.01534(14) -0.00086(11) 0.00074(10) -0.00028(10)
C1 0.0191(5) 0.0156(5) 0.0104(5) 0.0006(4) 0.0007(4) 0.0013(4)
K1 0.01662(16) 0.01727(16) 0.01693(16) 0.00314(12) 0.00014(12) 0.00003(12)
N1 0.0152(4) 0.0142(4) 0.0140(4) -0.0012(3) 0.0009(3) 0.0003(3)
O1 0.0170(4) 0.0195(4) 0.0231(4) 0.0037(3) 0.0020(3) 0.0007(3)
C2 0.0273(6) 0.0171(5) 0.0118(5) 0.0009(4) 0.0024(4) -0.0019(4)
O2 0.0185(4) 0.0192(4) 0.0205(4) 0.0033(3) 0.0017(3) 0.0008(3)
C3 0.0453(8) 0.0151(5) 0.0176(5) 0.0004(4) 0.0029(5) 0.0009(5)
O3 0.0185(4) 0.0170(4) 0.0218(4) 0.0013(3) -0.0005(3) -0.0004(3)
C4 0.0444(8) 0.0229(6) 0.0206(6) 0.0013(5) 0.0041(5) 0.0166(6)
C5 0.0244(6) 0.0335(7) 0.0195(6) 0.0028(5) 0.0024(5) 0.0122(5)
C6 0.0179(5) 0.0243(6) 0.0133(5) 0.0023(4) 0.0006(4) 0.0027(4)
C7 0.0276(6) 0.0221(6) 0.0179(5) -0.0033(4) 0.0043(5) -0.0107(5)
C8 0.0313(7) 0.0279(7) 0.0239(6) -0.0003(5) -0.0005(5) -0.0095(5)
C9 0.0432(9) 0.0435(9) 0.0276(7) 0.0092(6) 0.0009(6) -0.0229(7)
C10 0.0148(5) 0.0318(7) 0.0216(6) 0.0013(5) 0.0006(4) -0.0029(5)
C11 0.0218(6) 0.0449(8) 0.0248(6) -0.0040(6) -0.0011(5) -0.0081(6)
C12 0.0225(7) 0.0599(11) 0.0301(8) -0.0046(7) 0.0065(6) -0.0133(7)
C13 0.0250(6) 0.0201(6) 0.0170(5) 0.0006(4) 0.0017(4) 0.0003(5)
C14 0.0170(5) 0.0212(6) 0.0297(6) 0.0016(5) -0.0002(5) 0.0016(4)
C15 0.0232(6) 0.0152(5) 0.0286(6) -0.0020(5) -0.0002(5) -0.0006(4)
C16 0.0181(6) 0.0271(6) 0.0277(6) 0.0062(5) 0.0007(5) -0.0050(5)
C17 0.0158(5) 0.0246(6) 0.0288(6) 0.0012(5) 0.0018(5) 0.0030(4)
C18 0.0181(5) 0.0237(6) 0.0251(6) 0.0025(5) -0.0014(4) 0.0040(5)
C19 0.0235(6) 0.0217(6) 0.0274(6) 0.0098(5) 0.0023(5) 0.0037(5)
C20 0.0255(6) 0.0163(5) 0.0316(7) 0.0042(5) 0.0033(5) 0.0021(5)
C21 0.0244(6) 0.0211(6) 0.0264(6) 0.0042(5) -0.0036(5) -0.0065(5)

loop_
_atom_type_symbol
_atom_type_description
_atom_type_scat_dispersion_real
_atom_type_scat_dispersion_imag
_atom_type_scat_source
C C 0.0033 0.0016 'International Tables Vol C Tables 4.2.6.8 and 6.1.1.4'
H H 0.0000 0.0000 'International Tables Vol C Tables 4.2.6.8 and 6.1.1.4'
N N 0.0061 0.0033 'International Tables Vol C Tables 4.2.6.8 and 6.1.1.4'
O O 0.0106 0.0060 'International Tables Vol C Tables 4.2.6.8 and 6.1.1.4'
Si Si 0.0817 0.0704 'International Tables Vol C Tables 4.2.6.8 and 6.1.1.4'
Ni Ni 0.3393 1.1124 'International Tables Vol C Tables 4.2.6.8 and 6.1.1.4'
K K 0.2009 0.2494 'International Tables Vol C Tables 4.2.6.8 and 6.1.1.4'

loop_
_geom_angle_atom_site_label_1
_geom_angle_atom_site_label_2
_geom_angle_atom_site_label_3
_geom_angle
_geom_angle_site_symmetry_1
_geom_angle_site_symmetry_3
N1 Ni1 N1 180.0 . 3_665
N1 Si1 C15 110.34(5) . .
N1 Si1 C14 114.40(5) . .
C15 Si1 C14 106.10(6) . .
N1 Si1 C13 111.78(5) . .
C15 Si1 C13 107.91(6) . .
C14 Si1 C13 105.94(6) . .
N1 C1 C2 120.99(10) . .
N1 C1 C6 120.29(10) . .
C2 C1 C6 118.70(10) . .
O2 K1 O2 180.0 3_666 .
O2 K1 O3 61.10(2) 3_666 3_666
O2 K1 O3 118.90(2) . 3_666
O2 K1 O3 118.90(2) 3_666 .
O2 K1 O3 61.10(2) . .
O3 K1 O3 180.0 3_666 .
O2 K1 O1 61.14(2) 3_666 3_666
O2 K1 O1 118.86(2) . 3_666
O3 K1 O1 120.74(2) 3_666 3_666
O3 K1 O1 59.25(2) . 3_666
O2 K1 O1 118.86(2) 3_666 .
O2 K1 O1 61.14(2) . .
O3 K1 O1 59.26(2) 3_666 .
O3 K1 O1 120.75(2) . .
O1 K1 O1 180.0 3_666 .
O2 K1 C13 79.86(3) 3_666 3_666
O2 K1 C13 100.14(3) . 3_666
O3 K1 C13 79.91(3) 3_666 3_666
O3 K1 C13 100.09(3) . 3_666
O1 K1 C13 78.31(3) 3_666 3_666
O1 K1 C13 101.68(3) . 3_666
O2 K1 C13 100.14(3) 3_666 .
O2 K1 C13 79.86(3) . .
O3 K1 C13 100.09(3) 3_666 .
O3 K1 C13 79.91(3) . .
O1 K1 C13 101.69(3) 3_666 .
O1 K1 C13 78.32(3) . .
C13 K1 C13 180.0 3_666 .
O2 K1 H13B 107.7(3) 3_666 .
O2 K1 H13B 72.3(3) . .
O3 K1 H13B 116.2(3) 3_666 .
O3 K1 H13B 63.8(3) . .
O1 K1 H13B 92.7(3) 3_666 .
O1 K1 H13B 87.3(3) . .
C13 K1 H13B 163.9(3) 3_666 .
C13 K1 H13B 16.1(3) . .
O2 K1 H13C 83.7(3) 3_666 .
O2 K1 H13C 96.3(3) . .
O3 K1 H13C 89.5(3) 3_666 .
O3 K1 H13C 90.5(3) . .
O1 K1 H13C 96.4(3) 3_666 .
O1 K1 H13C 83.6(3) . .
C13 K1 H13C 163.3(3) 3_666 .
C13 K1 H13C 16.7(3) . .
H13B K1 H13C 29.7(4) . .
C1 N1 Si1 126.15(7) . .
C1 N1 Ni1 116.38(7) . .
Si1 N1 Ni1 116.87(5) . .
C17 O1 C16 111.60(9) . .
C17 O1 K1 114.96(7) . .
C16 O1 K1 115.69(6) . .
C3 C2 C1 119.48(11) . .
C3 C2 C7 120.10(11) . .
C1 C2 C7 120.40(10) . .
C18 O2 C19 110.49(9) . .
C18 O2 K1 113.95(6) . .
C19 O2 K1 115.87(6) . .
C4 C3 C2 121.53(12) . .
C4 C3 H3 119.8(9) . .
C2 C3 H3 118.7(9) . .
C20 O3 C21 111.40(9) . .
C20 O3 K1 113.64(7) . .
C21 O3 K1 118.69(6) . .
C3 C4 C5 119.33(11) . .
C3 C4 H4 121.6(11) . .
C5 C4 H4 119.1(11) . .
C4 C5 C6 121.51(12) . .
C4 C5 H5 120.5(9) . .
C6 C5 H5 118.0(9) . .
C5 C6 C1 119.44(11) . .
C5 C6 C10 120.88(11) . .
C1 C6 C10 119.63(10) . .
C2 C7 C9 112.90(12) . .
C2 C7 C8 110.80(10) . .
C9 C7 C8 109.81(10) . .
C2 C7 H7 107.1(8) . .
C9 C7 H7 107.9(8) . .
C8 C7 H7 108.1(8) . .
C7 C8 H8A 110.3(10) . .
C7 C8 H8B 110.7(10) . .
H8A C8 H8B 108.0(14) . .
C7 C8 H8C 112.2(9) . .
H8A C8 H8C 108.0(13) . .
H8B C8 H8C 107.5(13) . .
C7 C9 H9A 109.2(11) . .
C7 C9 H9B 110.3(11) . .
H9A C9 H9B 107.8(15) . .
C7 C9 H9C 112.7(11) . .
H9A C9 H9C 110.3(15) . .
H9B C9 H9C 106.5(15) . .
C6 C10 C12 114.87(11) . .
C6 C10 C11 110.08(10) . .
C12 C10 C11 109.19(11) . .
C6 C10 H10 107.3(9) . .
C12 C10 H10 106.7(9) . .
C11 C10 H10 108.5(8) . .
C10 C11 H11A 109.1(10) . .
C10 C11 H11B 111.2(9) . .
H11A C11 H11B 108.9(14) . .
C10 C11 H11C 111.7(10) . .
H11A C11 H11C 107.0(14) . .
H11B C11 H11C 108.8(13) . .
C10 C12 H12A 113.2(11) . .
C10 C12 H12B 110.5(10) . .
H12A C12 H12B 106.5(14) . .
C10 C12 H12C 110.6(11) . .
H12A C12 H12C 106.7(15) . .
H12B C12 H12C 109.2(15) . .
Si1 C13 K1 165.67(6) . .
Si1 C13 H13A 112.7(10) . .
K1 C13 H13A 81.4(10) . .
Si1 C13 H13B 112.4(10) . .
K1 C13 H13B 58.7(10) . .
H13A C13 H13B 107.4(14) . .
Si1 C13 H13C 109.8(10) . .
K1 C13 H13C 65.9(10) . .
H13A C13 H13C 107.2(14) . .
H13B C13 H13C 107.0(14) . .
Si1 C14 H14A 110.8(10) . .
Si1 C14 H14B 111.6(11) . .
H14A C14 H14B 107.3(15) . .
Si1 C14 H14C 110.9(10) . .
H14A C14 H14C 108.4(14) . .
H14B C14 H14C 107.6(15) . .
Si1 C15 H15A 110.4(10) . .
Si1 C15 H15B 113.5(10) . .
H15A C15 H15B 106.8(14) . .
Si1 C15 H15C 109.7(10) . .
H15A C15 H15C 108.0(13) . .
H15B C15 H15C 108.3(13) . .
O1 C16 C21 108.51(10) . 3_666
O1 C16 H16A 110.7(9) . .
C21 C16 H16A 108.5(9) 3_666 .
O1 C16 H16B 109.7(9) . .
C21 C16 H16B 111.8(9) 3_666 .
H16A C16 H16B 107.7(12) . .
O1 C17 C18 109.21(9) . .
O1 C17 H17A 108.7(8) . .
C18 C17 H17A 111.3(8) . .
O1 C17 H17B 110.1(8) . .
C18 C17 H17B 108.8(9) . .
H17A C17 H17B 108.6(12) . .
O2 C18 C17 109.19(10) . .
O2 C18 H18A 109.2(8) . .
C17 C18 H18A 111.0(8) . .
O2 C18 H18B 110.2(9) . .
C17 C18 H18B 109.0(9) . .
H18A C18 H18B 108.3(12) . .
O2 C19 C20 109.16(10) . .
O2 C19 H19A 108.8(9) . .
C20 C19 H19A 109.5(9) . .
O2 C19 H19B 109.2(9) . .
C20 C19 H19B 110.8(8) . .
H19A C19 H19B 109.3(12) . .
O3 C20 C19 108.72(10) . .
O3 C20 H20A 110.3(9) . .
C19 C20 H20A 109.2(9) . .
O3 C20 H20B 109.3(9) . .
C19 C20 H20B 111.6(8) . .
H20A C20 H20B 107.8(12) . .
O3 C21 C16 108.46(10) . 3_666
O3 C21 H21A 107.8(9) . .
C16 C21 H21A 111.8(9) 3_666 .
O3 C21 H21B 109.1(9) . .
C16 C21 H21B 110.6(10) 3_666 .
H21A C21 H21B 109.0(13) . .

loop_
_geom_bond_atom_site_label_1
_geom_bond_atom_site_label_2
_geom_bond_distance
_geom_bond_site_symmetry_2
Ni1 N1 1.8493(9) .
Ni1 N1 1.8494(9) 3_665
Si1 N1 1.7039(9) .
Si1 C15 1.8768(12) .
Si1 C14 1.8781(12) .
Si1 C13 1.8874(12) .
C1 N1 1.4120(13) .
C1 C2 1.4211(15) .
C1 C6 1.4249(15) .
K1 O2 2.7483(8) 3_666
K1 O2 2.7483(8) .
K1 O3 2.7872(8) 3_666
K1 O3 2.7872(8) .
K1 O1 2.8008(8) 3_666
K1 O1 2.8008(8) .
K1 C13 3.3432(12) 3_666
K1 C13 3.3432(12) .
K1 H13B 2.960(17) .
K1 H13C 3.078(16) .
O1 C17 1.4204(14) .
O1 C16 1.4289(14) .
C2 C3 1.3972(16) .
C2 C7 1.5186(17) .
O2 C18 1.4249(14) .
O2 C19 1.4299(14) .
C3 C4 1.384(2) .
C3 H3 0.971(16) .
O3 C20 1.4218(14) .
O3 C21 1.4270(14) .
C4 C5 1.385(2) .
C4 H4 0.939(18) .
C5 C6 1.3960(17) .
C5 H5 0.959(16) .
C6 C10 1.5225(17) .
C7 C9 1.5284(18) .
C7 C8 1.5321(17) .
C7 H7 0.962(14) .
C8 H8A 0.980(17) .
C8 H8B 0.963(17) .
C8 H8C 0.955(16) .
C9 H9A 0.964(19) .
C9 H9B 0.956(18) .
C9 H9C 1.008(19) .
C10 C12 1.5335(18) .
C10 C11 1.5343(18) .
C10 H10 0.971(15) .
C11 H11A 0.982(18) .
C11 H11B 0.963(16) .
C11 H11C 0.972(18) .
C12 H12A 0.96(2) .
C12 H12B 0.988(18) .
C12 H12C 1.00(2) .
C13 H13A 0.940(17) .
C13 H13B 0.960(17) .
C13 H13C 0.971(17) .
C14 H14A 0.970(18) .
C14 H14B 0.965(19) .
C14 H14C 0.957(17) .
C15 H15A 0.946(17) .
C15 H15B 0.960(17) .
C15 H15C 0.955(17) .
C16 C21 1.4965(18) 3_666
C16 H16A 0.959(15) .
C16 H16B 1.001(15) .
C17 C18 1.5023(17) .
C17 H17A 0.983(14) .
C17 H17B 0.999(16) .
C18 H18A 0.956(14) .
C18 H18B 0.980(15) .
C19 C20 1.4983(18) .
C19 H19A 0.968(16) .
C19 H19B 0.975(15) .
C20 H20A 0.985(16) .
C20 H20B 0.973(14) .
C21 C16 1.4966(18) 3_666
C21 H21A 0.963(15) .
C21 H21B 0.950(16) .

loop_
_geom_torsion_atom_site_label_1
_geom_torsion_atom_site_label_2
_geom_torsion_atom_site_label_3
_geom_torsion_atom_site_label_4
_geom_torsion
_geom_torsion_site_symmetry_4
C2 C1 N1 Si1 88.97(12) .
C6 C1 N1 Si1 -92.28(11) .
C2 C1 N1 Ni1 -81.80(11) .
C6 C1 N1 Ni1 96.95(10) .
C15 Si1 N1 C1 132.85(9) .
C14 Si1 N1 C1 -107.62(10) .
C13 Si1 N1 C1 12.76(11) .
C15 Si1 N1 Ni1 -56.42(7) .
C14 Si1 N1 Ni1 63.10(7) .
C13 Si1 N1 Ni1 -176.51(5) .
N1 C1 C2 C3 177.78(10) .
C6 C1 C2 C3 -0.99(15) .
N1 C1 C2 C7 -3.74(15) .
C6 C1 C2 C7 177.49(10) .
C1 C2 C3 C4 0.88(17) .
C7 C2 C3 C4 -177.60(11) .
C2 C3 C4 C5 -0.08(18) .
C3 C4 C5 C6 -0.60(18) .
C4 C5 C6 C1 0.46(17) .
C4 C5 C6 C10 -176.97(11) .
N1 C1 C6 C5 -178.44(10) .
C2 C1 C6 C5 0.34(15) .
N1 C1 C6 C10 -0.97(15) .
C2 C1 C6 C10 177.81(10) .
C3 C2 C7 C9 -47.56(15) .
C1 C2 C7 C9 133.97(12) .
C3 C2 C7 C8 76.08(14) .
C1 C2 C7 C8 -102.39(12) .
C5 C6 C10 C12 -26.56(16) .
C1 C6 C10 C12 156.01(11) .
C5 C6 C10 C11 97.16(13) .
C1 C6 C10 C11 -80.26(13) .
N1 Si1 C13 K1 -109.3(2) .
C15 Si1 C13 K1 129.2(2) .
C14 Si1 C13 K1 15.9(2) .
C17 O1 C16 C21 174.79(10) 3_666
K1 O1 C16 C21 -51.25(11) 3_666
C16 O1 C17 C18 177.11(10) .
K1 O1 C17 C18 42.80(11) .
C19 O2 C18 C17 -174.69(10) .
K1 O2 C18 C17 52.80(11) .
O1 C17 C18 O2 -63.94(13) .
C18 O2 C19 C20 -177.19(10) .
K1 O2 C19 C20 -45.67(12) .
C21 O3 C20 C19 172.44(10) .
K1 O3 C20 C19 -50.31(11) .
O2 C19 C20 O3 63.97(13) .
C20 O3 C21 C16 177.23(10) 3_666
K1 O3 C21 C16 42.37(12) 3_666
